data_2011860
loop_
_publ_author_name
'Doma\'nski, Andrzej'
'Ejsmont, Krzysztof'
'Kyzio\/l, Janusz B.'
'Zaleski, Jacek'

_publ_section_title
;
 Two <i>trans</i>-4-aminoazoxybenzenes
;
_journal_issue 4
_journal_name_full 'Acta Crystallographica Section C'
_journal_page_first 467
_journal_page_last 470
_journal_paper_doi 10.1107/S0108270101000518
_journal_volume 57
_journal_year 2001
_chemical_formula_sum 'C12 H11 N3 O'
_chemical_formula_weight 213.24
_chemical_name_systematic
;
trans-2-(4-aminophenyl)-1-phenyldiazene 2-oxide
;
_space_group_IT_number 4
_symmetry_cell_setting monoclinic
_symmetry_space_group_name_Hall 'P 2yb'
_symmetry_space_group_name_H-M 'P 1 21 1'
_cell_angle_alpha 90
_cell_angle_beta 112.97(3)
_cell_angle_gamma 90
_cell_formula_units_Z 2
_cell_length_a 8.764(2)
_cell_length_b 6.1030(10)
_cell_length_c 10.791(2)
_cell_measurement_reflns_used 25
_cell_measurement_temperature 293(2)
_cell_measurement_theta_max 12
_cell_measurement_theta_min 8
_cell_volume 531.4(2)
_computing_cell_refinement 'Kuma Diffraction Software'
_computing_data_collection 'Kuma Diffraction Software (Kuma, 1998)'
_computing_data_reduction 'Kuma Diffraction Software'
_computing_molecular_graphics 'SHELXTL (Sheldrick, 1990)'
_computing_publication_material SHELXL97
_computing_structure_refinement 'SHELXL97 (Sheldrick, 1997)'
_computing_structure_solution 'SHELXS97 (Sheldrick, 1997)'
_diffrn_ambient_temperature 293(2)
_diffrn_measured_fraction_theta_full .843
_diffrn_measured_fraction_theta_max .843
_diffrn_measurement_device_type 'Kuma KM-4'
_diffrn_measurement_method '\w/\q scans'
_diffrn_radiation_monochromator graphite
_diffrn_radiation_source 'fine-focus sealed tube'
_diffrn_radiation_type MoK\a
_diffrn_radiation_wavelength .71073
_diffrn_reflns_av_R_equivalents .018
_diffrn_reflns_av_sigmaI/netI .028
_diffrn_reflns_limit_h_max 11
_diffrn_reflns_limit_h_min -11
_diffrn_reflns_limit_k_max 7
_diffrn_reflns_limit_k_min -7
_diffrn_reflns_limit_l_max 15
_diffrn_reflns_limit_l_min -11
_diffrn_reflns_number 2506
_diffrn_reflns_theta_full 30.05
_diffrn_reflns_theta_max 30.05
_diffrn_reflns_theta_min 2.05
_diffrn_standards_decay_% .03
_diffrn_standards_interval_count 50
_diffrn_standards_number 2
_exptl_absorpt_coefficient_mu .089
_exptl_absorpt_correction_type none
_exptl_crystal_colour yellow
_exptl_crystal_density_diffrn 1.333
_exptl_crystal_density_method 'not measured'
_exptl_crystal_description prism
_exptl_crystal_F_000 224
_exptl_crystal_size_max .6
_exptl_crystal_size_mid .4
_exptl_crystal_size_min .4
_refine_diff_density_max .15
_refine_diff_density_min -.13
_refine_ls_extinction_method none
_refine_ls_goodness_of_fit_ref 1.044
_refine_ls_hydrogen_treatment refall
_refine_ls_matrix_type full
_refine_ls_number_parameters 189
_refine_ls_number_reflns 1432
_refine_ls_number_restraints 1
_refine_ls_restrained_S_all 1.044
_refine_ls_R_factor_all .064
_refine_ls_R_factor_gt .031
_refine_ls_shift/su_max .081
_refine_ls_shift/su_mean .009
_refine_ls_structure_factor_coef Fsqd
_refine_ls_weighting_details 'calc w = 1/[\s^2^(Fo^2^)+(0.0472P)^2^+0.0451P] where P=(Fo^2^+2Fc^2^)/3'
_refine_ls_weighting_scheme calc
_refine_ls_wR_factor_ref .096
_reflns_number_gt 973
_reflns_number_total 1432
_reflns_threshold_expression I>2\s(I)
_cod_data_source_file da1152.cif
_cod_data_source_block II
_cod_original_sg_symbol_H-M 'P 21'
_cod_database_code 2011860
_cod_database_fobs_code 2011860

loop_
_symmetry_equiv_pos_as_xyz
'x, y, z'
'-x, y+1/2, -z'

loop_
_atom_site_label
_atom_site_fract_x
_atom_site_fract_y
_atom_site_fract_z
_atom_site_U_iso_or_equiv
_atom_site_adp_type
_atom_site_calc_flag
_atom_site_refinement_flags
_atom_site_occupancy
_atom_site_disorder_assembly
_atom_site_disorder_group
_atom_site_type_symbol
O1 -.13808(19) .3189(3) .19579(18) .0615(5) Uani d . 1 . . O
N1 -.0237(2) .4585(3) .22602(18) .0441(5) Uani d . 1 . . N
N2 -.0175(2) .6360(3) .2885(2) .0534(5) Uani d . 1 . . N
N3 .5030(3) .2624(5) .0737(3) .0645(7) Uani d . 1 . . N
C1 .1115(3) .4122(4) .1843(2) .0432(5) Uani d . 1 . . C
C2 .1128(3) .2151(4) .1242(3) .0514(6) Uani d . 1 . . C
C3 .2433(3) .1629(5) .0886(3) .0550(6) Uani d . 1 . . C
C4 .3736(3) .3084(5) .1129(2) .0501(6) Uani d . 1 . . C
C5 .3690(3) .5085(5) .1727(3) .0539(7) Uani d . 1 . . C
C6 .2387(3) .5618(5) .2087(2) .0507(6) Uani d . 1 . . C
C1' -.1405(3) .6676(4) .3421(2) .0479(5) Uani d . 1 . . C
C2' -.1675(3) .5181(5) .4271(3) .0577(7) Uani d . 1 . . C
C3' -.2678(4) .5751(6) .4941(3) .0686(8) Uani d . 1 . . C
C4' -.3439(4) .7748(6) .4745(3) .0693(9) Uani d . 1 . . C
C5' -.3203(4) .9209(6) .3882(4) .0710(8) Uani d . 1 . . C
C6' -.2163(4) .8694(5) .3225(3) .0601(7) Uani d . 1 . . C
H2 .032(3) .113(5) .113(3) .064(9) Uiso d . 1 . . H
H3 .246(3) .030(6) .049(3) .059(8) Uiso d . 1 . . H
H5 .466(3) .602(5) .204(3) .069(8) Uiso d . 1 . . H
H6 .239(3) .689(6) .265(3) .072(9) Uiso d . 1 . . H
H32 .604(4) .331(7) .132(3) .076(8) Uiso d . 1 . . H
H31 .508(4) .136(6) .059(3) .058(10) Uiso d . 1 . . H
H2' -.115(3) .383(6) .444(3) .067(9) Uiso d . 1 . . H
H3' -.282(4) .477(7) .560(3) .089(11) Uiso d . 1 . . H
H4' -.415(3) .814(6) .520(3) .077(9) Uiso d . 1 . . H
H5' -.378(4) 1.058(7) .373(3) .079(10) Uiso d . 1 . . H
H6' -.195(3) .966(6) .276(3) .061(9) Uiso d . 1 . . H

loop_
_atom_site_aniso_label
_atom_site_aniso_U_11
_atom_site_aniso_U_22
_atom_site_aniso_U_33
_atom_site_aniso_U_12
_atom_site_aniso_U_13
_atom_site_aniso_U_23
O1 .0489(9) .0570(11) .0853(11) -.0192(9) .0335(8) -.0148(10)
N1 .0379(9) .0423(11) .0519(10) -.0064(8) .0173(7) .0017(9)
N2 .0512(11) .0436(13) .0714(13) -.0083(10) .0306(10) -.0073(11)
N3 .0477(12) .076(2) .0753(16) -.0029(13) .0297(11) -.0092(16)
C1 .0381(10) .0450(14) .0465(11) -.0046(10) .0164(9) .0016(10)
C2 .0416(12) .0506(16) .0610(13) -.0112(11) .0189(11) -.0067(12)
C3 .0510(13) .0539(16) .0618(15) -.0038(13) .0238(11) -.0089(14)
C4 .0390(11) .0645(17) .0454(12) -.0027(12) .0148(9) .0009(12)
C5 .0453(12) .0607(18) .0590(14) -.0182(12) .0239(11) -.0085(13)
C6 .0497(13) .0490(14) .0559(14) -.0141(12) .0233(11) -.0070(12)
C1' .0410(11) .0449(13) .0564(13) -.0065(10) .0176(10) -.0044(12)
C2' .0563(14) .0546(17) .0615(15) .0045(13) .0221(11) .0091(13)
C3' .0700(17) .083(2) .0581(16) -.0013(17) .0303(14) .0061(16)
C4' .0630(16) .085(2) .0665(16) -.0047(16) .0324(13) -.0196(18)
C5' .0624(17) .0572(19) .096(2) .0045(15) .0336(15) -.0151(17)
C6' .0605(15) .0435(16) .0814(19) -.0042(12) .0332(14) -.0008(15)

loop_
_atom_type_symbol
_atom_type_description
_atom_type_scat_dispersion_real
_atom_type_scat_dispersion_imag
_atom_type_scat_source
C C .0033 .0016 'International Tables Vol C Tables 4.2.6.8 and 6.1.1.4'
H H .0000 .0000 'International Tables Vol C Tables 4.2.6.8 and 6.1.1.4'
N N .0061 .0033 'International Tables Vol C Tables 4.2.6.8 and 6.1.1.4'
O O .0106 .0060 'International Tables Vol C Tables 4.2.6.8 and 6.1.1.4'

loop_
_geom_angle_atom_site_label_1
_geom_angle_atom_site_label_2
_geom_angle_atom_site_label_3
_geom_angle
_geom_angle_publ_flag
O1 N1 N2 125.6(2) y
O1 N1 C1 116.9(2) y
N2 N1 C1 117.5(2) y
N1 N2 C1' 116.8(2) y
C2 C1 C6 121.0(2) ?
C2 C1 N1 118.5(2) y
C6 C1 N1 120.5(2) y
C1 C2 C3 119.7(2) ?
C2 C3 C4 120.7(3) ?
N3 C4 C5 119.8(3) ?
N3 C4 C3 121.5(3) ?
C5 C4 C3 118.6(2) ?
C6 C5 C4 121.0(2) ?
C5 C6 C1 118.9(2) ?
C2' C1' C6' 119.8(3) ?
C2' C1' N2 122.4(2) y
C6' C1' N2 117.1(2) y
C1' C2' C3' 119.4(3) ?
C4' C3' C2' 121.0(3) ?
C5' C4' C3' 119.7(3) ?
C4' C5' C6' 120.3(3) ?
C1' C6' C5' 119.8(3) ?
C4 N3 H32 112(2) y
C4 N3 H31 112(2) y
H32 N3 H31 118(3) y
C1 C2 H2 120.0(10) ?
C3 C2 H2 121.0(10) ?
C2 C3 H3 121.0(10) ?
C4 C3 H3 119.0(10) ?
C6 C5 H5 118.0(10) ?
C4 C5 H5 120.0(10) ?
C5 C6 H6 125.0(10) y
C1 C6 H6 116.0(10) y
C1' C2' H2' 120.0(10) ?
C3' C2' H2' 120.0(10) ?
C4' C3' H3' 120(2) ?
C2' C3' H3' 120(2) ?
C5' C4' H4' 119(2) ?
C3' C4' H4' 121(2) ?
C4' C5' H5' 119(2) ?
C6' C5' H5' 121(2) ?
C1' C6' H6' 120(2) ?
C5' C6' H6' 120(2) ?

loop_
_geom_bond_atom_site_label_1
_geom_bond_atom_site_label_2
_geom_bond_site_symmetry_2
_geom_bond_distance
_geom_bond_publ_flag
O1 N1 . 1.257(3) y
N1 N2 . 1.266(3) y
N1 C1 . 1.450(3) y
N2 C1' . 1.421(3) y
N3 C4 . 1.385(3) y
C1 C2 . 1.369(3) ?
C1 C6 . 1.385(3) ?
C2 C3 . 1.379(4) ?
C3 C4 . 1.388(4) ?
C4 C5 . 1.389(4) ?
C5 C6 . 1.381(3) ?
C1' C2' . 1.378(4) ?
C1' C6' . 1.375(4) ?
C2' C3' . 1.383(4) ?
C3' C4' . 1.366(5) ?
C4' C5' . 1.362(5) ?
C5' C6' . 1.392(4) ?
N3 H32 . .95(3) ?
N3 H31 . .81(2) ?
C2 H2 . .93(2) ?
C3 H3 . .92(3) ?
C5 H5 . .97(2) ?
C6 H6 . .98(3) ?
C2' H2' . .93(3) ?
C3' H3' . .98(3) ?
C4' H4' . .95(2) ?
C5' H5' . .96(3) ?
C6' H6' . .87(2) ?

loop_
_geom_hbond_atom_site_label_D
_geom_hbond_atom_site_label_H
_geom_hbond_atom_site_label_A
_geom_hbond_site_symmetry_A
_geom_hbond_distance_DH
_geom_hbond_distance_HA
_geom_hbond_distance_DA
_geom_hbond_angle_DHA
N3 H32 O1 1_655 .96(3) 2.09(3) 2.918(3) 143(3)
N3 H31 N3 2_645 .79(3) 2.68(3) 3.432(2) 161(3)

loop_
_geom_torsion_atom_site_label_1
_geom_torsion_atom_site_label_2
_geom_torsion_atom_site_label_3
_geom_torsion_atom_site_label_4
_geom_torsion
_geom_torsion_publ_flag
O1 N1 N2 C1' 7.7(3) y
C1 N1 N2 C1' -173.0(2) ?
O1 N1 C1 C2 -4.7(3) y
N2 N1 C1 C2 175.9(2) y
O1 N1 C1 C6 177.3(2) ?
N2 N1 C1 C6 -2.1(3) y
C6 C1 C2 C3 .7(4) ?
N1 C1 C2 C3 -177.3(2) ?
C1 C2 C3 C4 .0(4) ?
C2 C3 C4 N3 -177.7(3) ?
C2 C3 C4 C5 -.6(4) ?
N3 C4 C5 C6 177.8(3) ?
C3 C4 C5 C6 .6(4) ?
C4 C5 C6 C1 .0(4) ?
C2 C1 C6 C5 -.7(4) ?
N1 C1 C6 C5 177.3(2) ?
N1 N2 C1' C2' 54.6(3) y
N1 N2 C1' C6' -134.9(2) y
C6' C1' C2' C3' -1.5(4) ?
N2 C1' C2' C3' 168.8(2) ?
C1' C2' C3' C4' 1.8(4) ?
C2' C3' C4' C5' -.3(5) ?
C3' C4' C5' C6' -1.5(5) ?
C2' C1' C6' C5' -.3(4) ?
N2 C1' C6' C5' -171.1(2) ?
C4' C5' C6' C1' 1.8(4) ?

loop_
_cod_related_entry_id
_cod_related_entry_database
_cod_related_entry_code
1 ChemSpider 18725466
